data_7004672
loop_
_publ_author_name
'Gurnani, Chitra'
'Levason, William'
'Ratnani, Raju'
'Reid, Gillian'
'Webster, Michael'

_publ_section_title
;
 Synthesis, characterisation and structures of thio-, seleno- and
 telluro-ether complexes of gallium(iii)
;
_journal_issue 44
_journal_name_full 'Dalton Transactions'
_journal_page_first 6274
_journal_page_last 6282
_journal_paper_doi 10.1039/b810005e
_journal_year 2008
_chemical_formula_moiety 'C9 H11 Se 1+, Cl4 Ga 1-'
_chemical_formula_sum 'C9 H11 Cl4 Ga Se'
_chemical_formula_weight 409.66
_chemical_name_systematic
;
2-methyl-1,3-dihydro-benzo[c]selenophenium tetrachlorogallate(III)
;
_space_group_IT_number 14
_symmetry_cell_setting monoclinic
_symmetry_Int_Tables_number 14
_symmetry_space_group_name_Hall '-P 2ybc'
_symmetry_space_group_name_H-M 'P 1 21/c 1'
_atom_sites_solution_hydrogens geom
_atom_sites_solution_primary direct
_atom_sites_solution_secondary difmap
_audit_creation_date 2008-02-13
_audit_creation_method 'SHELXL-97 + hand edit'
_cell_angle_alpha 90.00
_cell_angle_beta 94.527(10)
_cell_angle_gamma 90.00
_cell_formula_units_Z 4
_cell_length_a 7.4417(10)
_cell_length_b 13.976(3)
_cell_length_c 13.527(3)
_cell_measurement_reflns_used 7977
_cell_measurement_temperature 120(2)
_cell_measurement_theta_max 27.48
_cell_measurement_theta_min 2.91
_cell_volume 1402.5(5)
_computing_structure_refinement 'SHELXL-97 (Sheldrick, 1997)'
_computing_structure_solution 'SHELXS-97 (Sheldrick, 1997)'
_diffrn_ambient_temperature 120(2)
_diffrn_measured_fraction_theta_full 0.997
_diffrn_measured_fraction_theta_max 0.997
_diffrn_measurement_device_type 'Bruker-Nonius 95mm CCD camera on \k-goniostat'
_diffrn_measurement_method '\f & \w scans'
_diffrn_radiation_monochromator graphite
_diffrn_radiation_source 'Bruker-Nonius FR591 rotating anode'
_diffrn_radiation_type MoK\a
_diffrn_radiation_wavelength 0.71073
_diffrn_reflns_av_R_equivalents 0.0419
_diffrn_reflns_av_sigmaI/netI 0.0415
_diffrn_reflns_limit_h_max 9
_diffrn_reflns_limit_h_min -9
_diffrn_reflns_limit_k_max 18
_diffrn_reflns_limit_k_min -17
_diffrn_reflns_limit_l_max 17
_diffrn_reflns_limit_l_min -17
_diffrn_reflns_number 13908
_diffrn_reflns_theta_full 27.53
_diffrn_reflns_theta_max 27.53
_diffrn_reflns_theta_min 3.02
_diffrn_standards_decay_% 0
_diffrn_standards_number 0
_exptl_absorpt_coefficient_mu 5.285
_exptl_absorpt_correction_T_max 1.0000
_exptl_absorpt_correction_T_min 0.7999
_exptl_absorpt_correction_type multi-scan
_exptl_absorpt_process_details 'G.M. Sheldrick, (2007). SADABS. Version 2007/2. Bruker AXS Inc.'
_exptl_crystal_colour colourless
_exptl_crystal_density_diffrn 1.940
_exptl_crystal_density_method 'not measured'
_exptl_crystal_description block
_exptl_crystal_F_000 792
_exptl_crystal_size_max 0.22
_exptl_crystal_size_mid 0.16
_exptl_crystal_size_min 0.09
_refine_diff_density_max 0.465
_refine_diff_density_min -0.457
_refine_diff_density_rms 0.098
_refine_ls_extinction_method none
_refine_ls_goodness_of_fit_ref 1.022
_refine_ls_hydrogen_treatment noref
_refine_ls_matrix_type full
_refine_ls_number_parameters 137
_refine_ls_number_reflns 3224
_refine_ls_number_restraints 0
_refine_ls_restrained_S_all 1.022
_refine_ls_R_factor_all 0.0361
_refine_ls_R_factor_gt 0.0272
_refine_ls_shift/su_max 0.001
_refine_ls_shift/su_mean 0.000
_refine_ls_structure_factor_coef Fsqd
_refine_ls_weighting_details 'w=1/[\s^2^(Fo^2^)+(0.0302P)^2^+0.0000P] where P=(Fo^2^+2Fc^2^)/3'
_refine_ls_weighting_scheme calc
_refine_ls_wR_factor_gt 0.0610
_refine_ls_wR_factor_ref 0.0645
_reflns_number_gt 2758
_reflns_number_total 3224
_reflns_threshold_expression I>2sigma(I)
_cod_data_source_file b810005e.txt
_cod_data_source_block 08mfd001
_cod_original_cell_volume 1402.5(4)
_cod_original_sg_symbol_H-M 'P 21/c'
_cod_database_code 7004672

loop_
_symmetry_equiv_pos_as_xyz
'x, y, z'
'-x, y+1/2, -z+1/2'
'-x, -y, -z'
'x, -y-1/2, z-1/2'

loop_
_atom_site_label
_atom_site_type_symbol
_atom_site_fract_x
_atom_site_fract_y
_atom_site_fract_z
_atom_site_U_iso_or_equiv
_atom_site_adp_type
_atom_site_occupancy
_atom_site_symmetry_multiplicity
_atom_site_calc_flag
_atom_site_refinement_flags
_atom_site_disorder_assembly
_atom_site_disorder_group
Ga1 Ga 0.90925(3) 0.305722(19) 0.47341(2) 0.01502(9) Uani 1 1 d . . .
Cl1 Cl 0.64430(8) 0.37233(4) 0.44769(5) 0.02015(15) Uani 1 1 d . . .
Cl2 Cl 0.96409(8) 0.28133(4) 0.63230(4) 0.01959(14) Uani 1 1 d . . .
Cl3 Cl 0.90971(9) 0.16731(5) 0.39916(5) 0.02402(15) Uani 1 1 d . . .
Cl4 Cl 1.11332(9) 0.39621(5) 0.41612(6) 0.03144(18) Uani 1 1 d . . .
Se1 Se 0.38466(3) 0.126971(18) 0.166203(18) 0.01684(8) Uani 1 1 d . . .
C1 C 0.6020(3) 0.05152(18) 0.19855(18) 0.0168(5) Uani 1 1 d . . .
H1A H 0.6282 0.0102 0.1420 0.020 Uiso 1 1 calc R . .
H1B H 0.7069 0.0938 0.2149 0.020 Uiso 1 1 calc R . .
C2 C 0.5629(3) -0.00817(16) 0.28699(17) 0.0138(5) Uani 1 1 d . . .
C3 C 0.6968(3) -0.05699(18) 0.34489(19) 0.0194(6) Uani 1 1 d . . .
H3 H 0.8191 -0.0526 0.3300 0.023 Uiso 1 1 calc R . .
C4 C 0.6501(4) -0.11201(19) 0.4243(2) 0.0243(6) Uani 1 1 d . . .
H4 H 0.7408 -0.1451 0.4642 0.029 Uiso 1 1 calc R . .
C5 C 0.4706(4) -0.11889(19) 0.44562(19) 0.0237(6) Uani 1 1 d . . .
H5 H 0.4392 -0.1573 0.4996 0.028 Uiso 1 1 calc R . .
C6 C 0.3381(3) -0.07030(18) 0.38896(19) 0.0216(6) Uani 1 1 d . . .
H6 H 0.2161 -0.0745 0.4046 0.026 Uiso 1 1 calc R . .
C7 C 0.3831(3) -0.01507(17) 0.30879(17) 0.0155(5) Uani 1 1 d . . .
C8 C 0.2457(3) 0.03969(18) 0.24367(18) 0.0168(5) Uani 1 1 d . . .
H8A H 0.1641 0.0759 0.2844 0.020 Uiso 1 1 calc R . .
H8B H 0.1727 -0.0043 0.1995 0.020 Uiso 1 1 calc R . .
C9 C 0.4307(4) 0.22303(19) 0.2682(2) 0.0250(6) Uani 1 1 d . . .
H9A H 0.4729 0.1919 0.3307 0.037 Uiso 1 1 calc R . .
H9B H 0.3194 0.2583 0.2772 0.037 Uiso 1 1 calc R . .
H9C H 0.5232 0.2675 0.2484 0.037 Uiso 1 1 calc R . .

loop_
_atom_site_aniso_label
_atom_site_aniso_U_11
_atom_site_aniso_U_22
_atom_site_aniso_U_33
_atom_site_aniso_U_23
_atom_site_aniso_U_13
_atom_site_aniso_U_12
Ga1 0.01268(15) 0.01859(16) 0.01391(15) -0.00041(11) 0.00179(11) -0.00121(11)
Cl1 0.0152(3) 0.0248(3) 0.0202(3) 0.0000(3) 0.0001(3) 0.0029(2)
Cl2 0.0196(3) 0.0252(3) 0.0138(3) -0.0019(3) 0.0000(2) -0.0001(3)
Cl3 0.0258(3) 0.0259(3) 0.0204(3) -0.0083(3) 0.0024(3) 0.0026(3)
Cl4 0.0202(3) 0.0376(4) 0.0370(4) 0.0128(3) 0.0050(3) -0.0087(3)
Se1 0.01701(14) 0.02111(15) 0.01221(14) 0.00138(10) 0.00004(10) 0.00114(10)
C1 0.0121(11) 0.0201(13) 0.0181(13) 0.0016(11) 0.0004(10) 0.0023(10)
C2 0.0169(12) 0.0108(11) 0.0136(12) -0.0036(10) 0.0010(9) -0.0014(10)
C3 0.0156(12) 0.0174(13) 0.0250(14) -0.0045(11) -0.0004(11) -0.0003(10)
C4 0.0311(16) 0.0175(13) 0.0230(15) -0.0011(11) -0.0065(12) 0.0034(12)
C5 0.0333(16) 0.0191(14) 0.0185(14) 0.0041(11) 0.0012(12) -0.0042(12)
C6 0.0223(13) 0.0205(14) 0.0229(14) -0.0021(11) 0.0071(11) -0.0043(11)
C7 0.0184(12) 0.0139(12) 0.0143(12) -0.0032(10) 0.0021(10) -0.0004(10)
C8 0.0132(11) 0.0190(13) 0.0186(13) -0.0023(11) 0.0033(10) -0.0010(10)
C9 0.0339(16) 0.0165(13) 0.0236(15) -0.0025(11) -0.0043(12) -0.0003(12)

loop_
_atom_type_symbol
_atom_type_description
_atom_type_scat_dispersion_real
_atom_type_scat_dispersion_imag
_atom_type_scat_source
C C 0.0033 0.0016 'International Tables Vol C Tables 4.2.6.8 and 6.1.1.4'
H H 0.0000 0.0000 'International Tables Vol C Tables 4.2.6.8 and 6.1.1.4'
Cl Cl 0.1484 0.1585 'International Tables Vol C Tables 4.2.6.8 and 6.1.1.4'
Ga Ga 0.2307 1.6083 'International Tables Vol C Tables 4.2.6.8 and 6.1.1.4'
Se Se -0.0929 2.2259 'International Tables Vol C Tables 4.2.6.8 and 6.1.1.4'

loop_
_geom_angle_atom_site_label_1
_geom_angle_atom_site_label_2
_geom_angle_atom_site_label_3
_geom_angle
_geom_angle_site_symmetry_1
_geom_angle_site_symmetry_3
_geom_angle_publ_flag
Cl4 Ga1 Cl3 109.07(3) . . ?
Cl4 Ga1 Cl2 111.20(3) . . ?
Cl3 Ga1 Cl2 107.95(3) . . ?
Cl4 Ga1 Cl1 110.11(3) . . ?
Cl3 Ga1 Cl1 109.83(3) . . ?
Cl2 Ga1 Cl1 108.65(3) . . ?
C9 Se1 C1 96.77(11) . . ?
C9 Se1 C8 97.01(11) . . ?
C1 Se1 C8 90.39(10) . . ?
C2 C1 Se1 105.58(15) . . ?
C2 C1 H1A 110.6 . . ?
Se1 C1 H1A 110.6 . . ?
C2 C1 H1B 110.6 . . ?
Se1 C1 H1B 110.6 . . ?
H1A C1 H1B 108.8 . . ?
C7 C2 C3 120.1(2) . . ?
C7 C2 C1 117.1(2) . . ?
C3 C2 C1 122.9(2) . . ?
C4 C3 C2 119.6(2) . . ?
C4 C3 H3 120.2 . . ?
C2 C3 H3 120.2 . . ?
C3 C4 C5 120.1(2) . . ?
C3 C4 H4 119.9 . . ?
C5 C4 H4 119.9 . . ?
C6 C5 C4 120.4(2) . . ?
C6 C5 H5 119.8 . . ?
C4 C5 H5 119.8 . . ?
C5 C6 C7 120.0(2) . . ?
C5 C6 H6 120.0 . . ?
C7 C6 H6 120.0 . . ?
C6 C7 C2 119.7(2) . . ?
C6 C7 C8 122.9(2) . . ?
C2 C7 C8 117.4(2) . . ?
C7 C8 Se1 105.50(16) . . ?
C7 C8 H8A 110.6 . . ?
Se1 C8 H8A 110.6 . . ?
C7 C8 H8B 110.6 . . ?
Se1 C8 H8B 110.6 . . ?
H8A C8 H8B 108.8 . . ?
Se1 C9 H9A 109.5 . . ?
Se1 C9 H9B 109.5 . . ?
H9A C9 H9B 109.5 . . ?
Se1 C9 H9C 109.5 . . ?
H9A C9 H9C 109.5 . . ?
H9B C9 H9C 109.5 . . ?

loop_
_geom_bond_atom_site_label_1
_geom_bond_atom_site_label_2
_geom_bond_distance
_geom_bond_site_symmetry_2
_geom_bond_publ_flag
Ga1 Cl4 2.1661(7) . ?
Ga1 Cl3 2.1798(8) . ?
Ga1 Cl2 2.1827(8) . ?
Ga1 Cl1 2.1833(7) . ?
Se1 C9 1.936(3) . ?
Se1 C1 1.952(2) . ?
Se1 C8 1.956(2) . ?
C1 C2 1.506(3) . ?
C1 H1A 0.9900 . ?
C1 H1B 0.9900 . ?
C2 C7 1.396(3) . ?
C2 C3 1.396(3) . ?
C3 C4 1.387(4) . ?
C3 H3 0.9500 . ?
C4 C5 1.392(4) . ?
C4 H4 0.9500 . ?
C5 C6 1.379(4) . ?
C5 H5 0.9500 . ?
C6 C7 1.393(3) . ?
C6 H6 0.9500 . ?
C7 C8 1.505(3) . ?
C8 H8A 0.9900 . ?
C8 H8B 0.9900 . ?
C9 H9A 0.9800 . ?
C9 H9B 0.9800 . ?
C9 H9C 0.9800 . ?
